data_4075727
loop_
_publ_author_name
'Wallbank, Andrew I.'
'Borecki, Aneta'
'Taylor, Nicholas J.'
'Corrigan, John F.'

_publ_section_title
;
 Ferrocenyl-Passivated Nanoclusters:&#x00A0; Synthesis of
 [Cu20Se6(Se2fc)4(PR2R&#x2018;)10] and [Cu40Se12(Se2fc)8(PPh3)9]
;
_journal_issue 5
_journal_name_full Organometallics
_journal_page_first 788
_journal_paper_doi 10.1021/om049238c
_journal_volume 24
_journal_year 2005
_chemical_formula_sum 'C212 H246 Cu20 Fe4 O8 P10 Se14'
_chemical_formula_weight 5831.43
_space_group_IT_number 2
_symmetry_cell_setting triclinic
_symmetry_Int_Tables_number 2
_symmetry_space_group_name_Hall '-P 1'
_symmetry_space_group_name_H-M 'P -1'
_atom_sites_solution_hydrogens geom
_atom_sites_solution_primary direct
_atom_sites_solution_secondary difmap
_audit_creation_method SHELXL-97
_cell_angle_alpha 79.948(1)
_cell_angle_beta 89.293(1)
_cell_angle_gamma 63.643(1)
_cell_formula_units_Z 1
_cell_length_a 17.6298(4)
_cell_length_b 18.2844(3)
_cell_length_c 19.0130(5)
_cell_measurement_temperature 200(2)
_cell_volume 5392.7(2)
_computing_cell_refinement 'Nonius Collect'
_computing_data_collection 'Nonius Collect'
_computing_data_reduction 'Nonius Collect'
_computing_molecular_graphics Schakal
_computing_publication_material Schakal
_computing_structure_refinement 'SHELXL-97 (Sheldrick, 1997)'
_computing_structure_solution 'SHELXS-97 (Sheldrick, 1990)'
_diffrn_ambient_temperature 293(2)
_diffrn_measured_fraction_theta_full 0.997
_diffrn_measured_fraction_theta_max 0.997
_diffrn_measurement_device_type 'Enraf Nonius Kappa CCD'
_diffrn_measurement_method 'phi scans'
_diffrn_radiation_monochromator graphite
_diffrn_radiation_type MoK\a
_diffrn_radiation_wavelength 0.71073
_diffrn_reflns_av_R_equivalents 0.0621
_diffrn_reflns_av_sigmaI/netI 0.1537
_diffrn_reflns_limit_h_max 20
_diffrn_reflns_limit_h_min -20
_diffrn_reflns_limit_k_max 21
_diffrn_reflns_limit_k_min -21
_diffrn_reflns_limit_l_max 22
_diffrn_reflns_limit_l_min -22
_diffrn_reflns_number 28154
_diffrn_reflns_theta_full 25.00
_diffrn_reflns_theta_max 25.00
_diffrn_reflns_theta_min 2.56
_diffrn_source 'fine-focus sealed tube'
_exptl_absorpt_coefficient_mu 4.674
_exptl_absorpt_correction_type Scalepack
_exptl_crystal_colour red
_exptl_crystal_density_diffrn 1.796
_exptl_crystal_density_method 'not measured'
_exptl_crystal_description 'needle plate'
_exptl_crystal_F_000 2892
_exptl_crystal_size_max 0.28
_exptl_crystal_size_mid 0.10
_exptl_crystal_size_min 0.06
_refine_diff_density_max 1.077
_refine_diff_density_min -0.920
_refine_diff_density_rms 0.155
_refine_ls_extinction_method none
_refine_ls_goodness_of_fit_ref 0.922
_refine_ls_hydrogen_treatment mixed
_refine_ls_matrix_type full
_refine_ls_number_parameters 1107
_refine_ls_number_reflns 18927
_refine_ls_number_restraints 0
_refine_ls_restrained_S_all 0.922
_refine_ls_R_factor_all 0.1461
_refine_ls_R_factor_gt 0.0597
_refine_ls_shift/su_max 0.003
_refine_ls_shift/su_mean 0.000
_refine_ls_structure_factor_coef Fsqd
_refine_ls_weighting_details 'calc w=1/[\s^2^(Fo^2^)+(0.0436P)^2^+0.0000P] where P=(Fo^2^+2Fc^2^)/3'
_refine_ls_weighting_scheme calc
_refine_ls_wR_factor_gt 0.1068
_refine_ls_wR_factor_ref 0.1241
_reflns_number_gt 10076
_reflns_number_total 18927
_reflns_threshold_expression >2sigma(I)
_cod_data_source_file om049238csi20050120_102422.cif
_cod_data_source_block complex1a
_cod_database_code 4075727

loop_
_symmetry_equiv_pos_as_xyz
'x, y, z'
'-x, -y, -z'

loop_
_atom_site_label
_atom_site_type_symbol
_atom_site_fract_x
_atom_site_fract_y
_atom_site_fract_z
_atom_site_U_iso_or_equiv
_atom_site_adp_type
_atom_site_occupancy
_atom_site_symmetry_multiplicity
_atom_site_calc_flag
_atom_site_refinement_flags
Cu1 Cu 0.67711(7) 0.37456(6) 0.83162(6) 0.0360(3) Uani 1 1 d .
Cu2 Cu 0.56908(6) 0.39625(6) 0.93003(6) 0.0290(3) Uani 1 1 d .
Cu3 Cu 0.61520(6) 0.54542(6) 0.86909(6) 0.0327(3) Uani 1 1 d .
Cu4 Cu 0.41143(6) 0.47529(6) 0.86484(6) 0.0304(3) Uani 1 1 d .
Cu5 Cu 0.47675(6) 0.55827(6) 0.92695(6) 0.0283(3) Uani 1 1 d .
Cu6 Cu 0.49969(6) 0.69887(6) 0.88240(5) 0.0272(3) Uani 1 1 d .
Cu7 Cu 0.46789(7) 0.81211(6) 0.77102(6) 0.0311(3) Uani 1 1 d .
Cu8 Cu 0.35704(6) 0.52157(6) 0.99181(6) 0.0315(3) Uani 1 1 d .
Cu9 Cu 0.35889(7) 0.70284(6) 0.94814(6) 0.0316(3) Uani 1 1 d .
Cu10 Cu 0.21527(6) 0.65400(6) 0.96893(6) 0.0334(3) Uani 1 1 d .
Se1 Se 0.75564(5) 0.43695(5) 0.91434(5) 0.0263(2) Uani 1 1 d .
Se2 Se 0.60740(5) 0.67287(5) 0.79706(5) 0.0278(2) Uani 1 1 d .
Se3 Se 0.70534(5) 0.26550(5) 0.94216(5) 0.0246(2) Uani 1 1 d .
Se5 Se 0.53560(5) 0.48933(5) 0.81582(5) 0.0257(2) Uani 1 1 d .
Se4 Se 0.63469(5) 0.17824(5) 1.12717(4) 0.0253(2) Uani 1 1 d .
Se6 Se 0.54122(5) 0.61711(5) 1.00150(5) 0.0247(2) Uani 1 1 d .
Se7 Se 0.31998(5) 0.62358(5) 0.88184(5) 0.0251(2) Uani 1 1 d .
Fe1 Fe 0.81333(7) 0.60663(7) 0.87987(7) 0.0340(3) Uani 1 1 d .
Fe2 Fe 0.62493(7) 0.11210(7) 0.95663(6) 0.0256(3) Uani 1 1 d .
P1 P 0.75497(14) 0.33240(14) 0.74107(13) 0.0317(6) Uani 1 1 d .
P2 P 0.33610(14) 0.44042(13) 0.79561(13) 0.0290(6) Uani 1 1 d .
P3 P 0.40347(14) 0.78899(13) 0.68009(12) 0.0300(6) Uani 1 1 d .
P4 P 0.48710(14) 0.92733(13) 0.74686(12) 0.0299(6) Uani 1 1 d .
P5 P 0.09666(14) 0.76339(14) 0.91930(13) 0.0358(6) Uani 1 1 d .
C1 C 0.8319(5) 0.4857(5) 0.8948(5) 0.028(2) Uani 1 1 d .
C2 C 0.8863(5) 0.4941(5) 0.9435(5) 0.042(3) Uani 1 1 d .
H2A H 0.8878 0.4812 0.9958 0.051 Uiso 1 1 calc R
C3 C 0.9380(6) 0.5229(6) 0.9043(7) 0.059(3) Uani 1 1 d .
H3A H 0.9817 0.5341 0.9246 0.071 Uiso 1 1 calc R
C4 C 0.9160(6) 0.5354(6) 0.8318(7) 0.061(3) Uani 1 1 d .
H4A H 0.9424 0.5550 0.7921 0.073 Uiso 1 1 calc R
C5 C 0.8501(6) 0.5108(5) 0.8260(5) 0.042(3) Uani 1 1 d .
H5A H 0.8225 0.5116 0.7813 0.051 Uiso 1 1 calc R
C6 C 0.6904(5) 0.6903(5) 0.8494(5) 0.028(2) Uani 1 1 d .
C7 C 0.7039(5) 0.6760(5) 0.9241(5) 0.034(2) Uani 1 1 d .
H7A H 0.6741 0.6551 0.9597 0.041 Uiso 1 1 calc R
C8 C 0.7686(6) 0.6989(5) 0.9378(6) 0.043(3) Uani 1 1 d .
H8A H 0.7920 0.6957 0.9854 0.052 Uiso 1 1 calc R
C9 C 0.7925(6) 0.7274(5) 0.8737(6) 0.042(3) Uani 1 1 d .
H9A H 0.8361 0.7470 0.8682 0.051 Uiso 1 1 calc R
C10 C 0.7456(5) 0.7210(5) 0.8164(6) 0.042(3) Uani 1 1 d .
H10A H 0.7491 0.7369 0.7650 0.051 Uiso 1 1 calc R
C11 C 0.6675(5) 0.1937(5) 0.9066(4) 0.027(2) Uani 1 1 d .
C12 C 0.7221(6) 0.1138(5) 0.8953(5) 0.036(2) Uani 1 1 d .
H12A H 0.7830 0.0831 0.9095 0.043 Uiso 1 1 calc R
C13 C 0.6725(6) 0.0848(5) 0.8609(4) 0.034(2) Uani 1 1 d .
H13A H 0.6937 0.0304 0.8470 0.041 Uiso 1 1 calc R
C14 C 0.5867(6) 0.1476(5) 0.8508(4) 0.034(2) Uani 1 1 d .
H14A H 0.5389 0.1446 0.8279 0.041 Uiso 1 1 calc R
C15 C 0.5836(5) 0.2170(5) 0.8776(4) 0.028(2) Uani 1 1 d .
H15A H 0.5333 0.2699 0.8775 0.034 Uiso 1 1 calc R
C16 C 0.5329(5) 0.1367(5) 1.0278(4) 0.031(2) Uani 1 1 d .
H16A H 0.4807 0.1887 1.0247 0.037 Uiso 1 1 calc R
C17 C 0.6125(5) 0.1168(5) 1.0639(4) 0.026(2) Uani 1 1 d .
C18 C 0.6714(5) 0.0355(4) 1.0554(4) 0.026(2) Uani 1 1 d .
H18A H 0.7311 0.0059 1.0739 0.031 Uiso 1 1 calc R
C19 C 0.6284(5) 0.0056(4) 1.0150(4) 0.025(2) Uani 1 1 d .
H19A H 0.6535 -0.0488 1.0008 0.030 Uiso 1 1 calc R
C20 C 0.5434(5) 0.0680(5) 0.9969(4) 0.030(2) Uani 1 1 d .
H20A H 0.4995 0.0635 0.9693 0.036 Uiso 1 1 calc R
C21 C 0.7073(5) 0.2966(5) 0.6784(5) 0.031(2) Uani 1 1 d .
C22 C 0.6606(5) 0.2548(5) 0.7070(5) 0.039(2) Uani 1 1 d .
H22A H 0.6550 0.2470 0.7561 0.047 Uiso 1 1 calc R
C23 C 0.6227(6) 0.2248(6) 0.6642(6) 0.059(3) Uani 1 1 d .
H23A H 0.5933 0.1959 0.6844 0.071 Uiso 1 1 calc R
C24 C 0.6287(6) 0.2381(6) 0.5913(6) 0.055(3) Uani 1 1 d .
H24A H 0.6016 0.2202 0.5616 0.066 Uiso 1 1 calc R
C25 C 0.6757(6) 0.2787(6) 0.5626(5) 0.054(3) Uani 1 1 d .
H25A H 0.6817 0.2859 0.5136 0.064 Uiso 1 1 calc R
C26 C 0.7136(6) 0.3085(6) 0.6059(5) 0.047(3) Uani 1 1 d .
H26A H 0.7436 0.3368 0.5856 0.056 Uiso 1 1 calc R
C27 C 0.8621(5) 0.2477(5) 0.7605(5) 0.033(2) Uani 1 1 d .
C28 C 0.9111(6) 0.2112(6) 0.7096(5) 0.055(3) Uani 1 1 d .
H28A H 0.8898 0.2297 0.6619 0.066 Uiso 1 1 calc R
C29 C 0.9931(7) 0.1462(6) 0.7266(6) 0.069(4) Uani 1 1 d .
H29A H 1.0264 0.1225 0.6907 0.083 Uiso 1 1 calc R
C30 C 1.0237(5) 0.1176(5) 0.7981(6) 0.050(3) Uani 1 1 d .
H30A H 1.0768 0.0724 0.8106 0.060 Uiso 1 1 calc R
C31 C 0.9765(6) 0.1553(6) 0.8498(6) 0.053(3) Uani 1 1 d .
H31A H 0.9983 0.1380 0.8973 0.064 Uiso 1 1 calc R
C32 C 0.8963(5) 0.2194(5) 0.8317(5) 0.043(3) Uani 1 1 d .
H32A H 0.8641 0.2444 0.8675 0.052 Uiso 1 1 calc R
C33 C 0.7734(6) 0.4124(5) 0.6842(5) 0.045(3) Uani 1 1 d .
H33A H 0.8115 0.4253 0.7101 0.054 Uiso 1 1 calc R
H33B H 0.8008 0.3915 0.6424 0.054 Uiso 1 1 calc R
C34 C 0.6902(6) 0.4927(5) 0.6594(5) 0.063(3) Uani 1 1 d .
H34A H 0.7029 0.5332 0.6291 0.095 Uiso 1 1 calc R
H34B H 0.6637 0.5145 0.7005 0.095 Uiso 1 1 calc R
H34C H 0.6525 0.4804 0.6332 0.095 Uiso 1 1 calc R
C35 C 0.3535(6) 0.4594(5) 0.7011(5) 0.031(2) Uani 1 1 d .
C36 C 0.4379(6) 0.4277(5) 0.6812(5) 0.045(3) Uani 1 1 d .
H36A H 0.4825 0.3971 0.7161 0.054 Uiso 1 1 calc R
C37 C 0.4548(8) 0.4417(7) 0.6108(6) 0.062(3) Uani 1 1 d .
H37A H 0.5109 0.4208 0.5988 0.074 Uiso 1 1 calc R
C38 C 0.3921(9) 0.4849(7) 0.5590(6) 0.070(4) Uani 1 1 d .
H38A H 0.4048 0.4937 0.5116 0.084 Uiso 1 1 calc R
C39 C 0.3095(9) 0.5158(7) 0.5758(6) 0.070(4) Uani 1 1 d .
H39A H 0.2660 0.5452 0.5398 0.084 Uiso 1 1 calc R
C40 C 0.2903(6) 0.5035(6) 0.6471(6) 0.050(3) Uani 1 1 d .
H40A H 0.2339 0.5255 0.6582 0.059 Uiso 1 1 calc R
C41 C 0.3463(5) 0.3338(5) 0.8117(5) 0.032(2) Uani 1 1 d .
C42 C 0.3465(5) 0.2934(5) 0.7565(5) 0.038(3) Uani 1 1 d .
H42A H 0.3461 0.3176 0.7091 0.046 Uiso 1 1 calc R
C43 C 0.3472(6) 0.2156(5) 0.7730(6) 0.043(3) Uani 1 1 d .
H43A H 0.3472 0.1878 0.7365 0.051 Uiso 1 1 calc R
C44 C 0.3478(5) 0.1806(5) 0.8422(6) 0.043(3) Uani 1 1 d .
H44A H 0.3475 0.1291 0.8525 0.052 Uiso 1 1 calc R
C45 C 0.3489(5) 0.2200(5) 0.8976(5) 0.042(3) Uani 1 1 d .
H45A H 0.3489 0.1960 0.9449 0.050 Uiso 1 1 calc R
C46 C 0.3499(5) 0.2956(6) 0.8806(5) 0.035(2) Uani 1 1 d .
H46A H 0.3531 0.3217 0.9175 0.042 Uiso 1 1 calc R
C47 C 0.2214(5) 0.5028(5) 0.7989(5) 0.043(3) Uani 1 1 d .
H47A H 0.2075 0.5610 0.7835 0.051 Uiso 1 1 calc R
H47B H 0.1918 0.4884 0.7652 0.051 Uiso 1 1 calc R
C48 C 0.1892(5) 0.4911(6) 0.8724(5) 0.053(3) Uani 1 1 d .
H48A H 0.1290 0.5254 0.8701 0.079 Uiso 1 1 calc R
H48B H 0.2169 0.5067 0.9060 0.079 Uiso 1 1 calc R
H48C H 0.2013 0.4339 0.8877 0.079 Uiso 1 1 calc R
C49 C 0.2920(5) 0.8600(5) 0.6478(5) 0.036(2) Uani 1 1 d .
C50 C 0.2614(6) 0.8811(6) 0.5772(5) 0.057(3) Uani 1 1 d .
H50A H 0.2988 0.8631 0.5420 0.069 Uiso 1 1 calc R
C51 C 0.1756(7) 0.9288(7) 0.5579(6) 0.079(4) Uani 1 1 d .
H51A H 0.1557 0.9423 0.5100 0.095 Uiso 1 1 calc R
C52 C 0.1192(6) 0.9564(7) 0.6095(6) 0.065(3) Uani 1 1 d .
H52A H 0.0615 0.9892 0.5971 0.079 Uiso 1 1 calc R
C53 C 0.1504(7) 0.9344(6) 0.6792(6) 0.067(4) Uani 1 1 d .
H53A H 0.1129 0.9508 0.7147 0.081 Uiso 1 1 calc R
C54 C 0.2350(6) 0.8888(6) 0.6983(5) 0.049(3) Uani 1 1 d .
H54A H 0.2545 0.8769 0.7461 0.059 Uiso 1 1 calc R
C55 C 0.4619(5) 0.7814(5) 0.5996(5) 0.034(2) Uani 1 1 d .
C56 C 0.5222(6) 0.7053(6) 0.5857(5) 0.050(3) Uani 1 1 d .
H56A H 0.5309 0.6558 0.6157 0.061 Uiso 1 1 calc R
C57 C 0.5693(7) 0.7047(8) 0.5261(6) 0.065(4) Uani 1 1 d .
H57A H 0.6074 0.6540 0.5151 0.078 Uiso 1 1 calc R
C58 C 0.5609(7) 0.7766(9) 0.4834(6) 0.070(4) Uani 1 1 d .
H58A H 0.5941 0.7745 0.4447 0.084 Uiso 1 1 calc R
C59 C 0.5049(8) 0.8499(8) 0.4974(6) 0.069(3) Uani 1 1 d .
H59A H 0.4994 0.8986 0.4680 0.083 Uiso 1 1 calc R
C60 C 0.4543(7) 0.8550(6) 0.5553(5) 0.056(3) Uani 1 1 d .
H60A H 0.4160 0.9065 0.5645 0.067 Uiso 1 1 calc R
C61 C 0.3990(6) 0.6918(5) 0.7048(5) 0.045(3) Uani 1 1 d .
H61A H 0.4568 0.6484 0.7162 0.054 Uiso 1 1 calc R
H61B H 0.3698 0.6933 0.7485 0.054 Uiso 1 1 calc R
C62 C 0.3565(6) 0.6659(6) 0.6513(5) 0.063(3) Uani 1 1 d .
H62A H 0.3592 0.6128 0.6713 0.094 Uiso 1 1 calc R
H62B H 0.3854 0.6621 0.6079 0.094 Uiso 1 1 calc R
H62C H 0.2983 0.7065 0.6409 0.094 Uiso 1 1 calc R
C63 C 0.3882(5) 1.0135(5) 0.7027(5) 0.027(2) Uani 1 1 d .
C64 C 0.3787(6) 1.0548(5) 0.6338(5) 0.045(3) Uani 1 1 d .
H64A H 0.4255 1.0409 0.6064 0.054 Uiso 1 1 calc R
C65 C 0.3006(7) 1.1169(6) 0.6038(6) 0.058(3) Uani 1 1 d .
H65A H 0.2956 1.1442 0.5567 0.070 Uiso 1 1 calc R
C66 C 0.2305(7) 1.1387(7) 0.6428(7) 0.068(4) Uani 1 1 d .
H66A H 0.1780 1.1804 0.6227 0.081 Uiso 1 1 calc R
C67 C 0.2395(6) 1.0975(6) 0.7125(7) 0.063(3) Uani 1 1 d .
H67A H 0.1926 1.1119 0.7398 0.076 Uiso 1 1 calc R
C68 C 0.3166(6) 1.0356(5) 0.7422(5) 0.041(2) Uani 1 1 d .
H68A H 0.3213 1.0080 0.7891 0.049 Uiso 1 1 calc R
C69 C 0.5671(5) 0.9280(5) 0.6856(5) 0.036(2) Uani 1 1 d .
C70 C 0.6108(6) 0.8624(6) 0.6535(5) 0.043(3) Uani 1 1 d .
H70A H 0.5993 0.8168 0.6634 0.051 Uiso 1 1 calc R
C71 C 0.6713(7) 0.8605(7) 0.6066(6) 0.066(4) Uani 1 1 d .
H71A H 0.6978 0.8158 0.5832 0.079 Uiso 1 1 calc R
C72 C 0.6923(7) 0.9258(8) 0.5947(6) 0.070(4) Uani 1 1 d .
H72A H 0.7345 0.9242 0.5643 0.084 Uiso 1 1 calc R
C73 C 0.6515(7) 0.9926(8) 0.6271(6) 0.078(4) Uani 1 1 d .
H73A H 0.6653 1.0368 0.6184 0.094 Uiso 1 1 calc R
C74 C 0.5895(6) 0.9944(6) 0.6731(5) 0.052(3) Uani 1 1 d .
H74A H 0.5623 1.0395 0.6959 0.062 Uiso 1 1 calc R
C75 C 0.5087(5) 0.9695(5) 0.8212(4) 0.031(2) Uani 1 1 d .
H75A H 0.5046 1.0242 0.8028 0.037 Uiso 1 1 calc R
H75B H 0.4663 0.9755 0.8556 0.037 Uiso 1 1 calc R
C76 C 0.5969(5) 0.9131(5) 0.8587(5) 0.047(3) Uani 1 1 d .
H76A H 0.6059 0.9366 0.8973 0.070 Uiso 1 1 calc R
H76B H 0.6391 0.9083 0.8250 0.070 Uiso 1 1 calc R
H76C H 0.6010 0.8591 0.8772 0.070 Uiso 1 1 calc R
C77 C -0.0026(5) 0.7898(5) 0.9624(5) 0.035(2) Uani 1 1 d .
C78 C -0.0747(6) 0.8649(6) 0.9450(5) 0.050(3) Uani 1 1 d .
H78A H -0.0738 0.9064 0.9095 0.060 Uiso 1 1 calc R
C79 C -0.1483(6) 0.8794(7) 0.9798(6) 0.057(3) Uani 1 1 d .
H79A H -0.1961 0.9303 0.9674 0.068 Uiso 1 1 calc R
C80 C -0.1509(6) 0.8194(6) 1.0319(6) 0.049(3) Uani 1 1 d .
H80A H -0.2003 0.8285 1.0549 0.058 Uiso 1 1 calc R
C81 C -0.0795(6) 0.7453(6) 1.0497(5) 0.053(3) Uani 1 1 d .
H81A H -0.0806 0.7043 1.0858 0.064 Uiso 1 1 calc R
C82 C -0.0063(6) 0.7301(6) 1.0158(5) 0.046(3) Uani 1 1 d .
H82A H 0.0413 0.6790 1.0289 0.055 Uiso 1 1 calc R
C83 C 0.0709(5) 0.7436(5) 0.8339(5) 0.033(2) Uani 1 1 d .
C84 C 0.1179(6) 0.7498(5) 0.7757(5) 0.046(3) Uani 1 1 d .
H84A H 0.1588 0.7683 0.7801 0.055 Uiso 1 1 calc R
C85 C 0.1056(7) 0.7294(6) 0.7121(6) 0.066(3) Uani 1 1 d .
H85A H 0.1380 0.7330 0.6739 0.080 Uiso 1 1 calc R
C86 C 0.0424(8) 0.7029(6) 0.7062(6) 0.067(4) Uani 1 1 d .
H86A H 0.0319 0.6903 0.6632 0.081 Uiso 1 1 calc R
C87 C -0.0029(7) 0.6958(6) 0.7624(6) 0.060(3) Uani 1 1 d .
H87A H -0.0442 0.6780 0.7582 0.072 Uiso 1 1 calc R
C88 C 0.0125(6) 0.7151(6) 0.8266(5) 0.047(3) Uani 1 1 d .
H88A H -0.0177 0.7083 0.8655 0.057 Uiso 1 1 calc R
C89 C 0.1024(6) 0.8617(5) 0.8922(5) 0.046(3) Uani 1 1 d .
H89A H 0.1552 0.8508 0.8700 0.055 Uiso 1 1 calc R
H89B H 0.0562 0.8978 0.8564 0.055 Uiso 1 1 calc R
C90 C 0.0974(6) 0.9072(6) 0.9533(5) 0.060(3) Uani 1 1 d .
H90A H 0.1010 0.9579 0.9350 0.091 Uiso 1 1 calc R
H90B H 0.1437 0.8726 0.9886 0.091 Uiso 1 1 calc R
H90C H 0.0446 0.9198 0.9749 0.091 Uiso 1 1 calc R
O1S O 1.1060(9) -0.3021(8) 0.4866(7) 0.192(5) Uiso 1 1 d .
C1S C 1.0206(12) -0.2895(11) 0.4883(10) 0.174(8) Uiso 1 1 d .
H1SA H 1.0030 -0.3008 0.4450 0.209 Uiso 1 1 calc R
H1SB H 1.0145 -0.3260 0.5292 0.209 Uiso 1 1 calc R
C2S C 1.1057(10) -0.2316(10) 0.5052(9) 0.153(7) Uiso 1 1 d .
H2SA H 1.1333 -0.2095 0.4691 0.184 Uiso 1 1 calc R
H2SB H 1.1394 -0.2482 0.5503 0.184 Uiso 1 1 calc R
C3S C 1.0234(11) -0.1666(11) 0.5123(10) 0.164(7) Uiso 1 1 d .
H3SA H 1.0113 -0.1155 0.4789 0.197 Uiso 1 1 calc R
H3SB H 1.0166 -0.1558 0.5607 0.197 Uiso 1 1 calc R
C4S C 0.9710(11) -0.2057(11) 0.4937(10) 0.169(7) Uiso 1 1 d .
H4SA H 0.9311 -0.2026 0.5301 0.203 Uiso 1 1 calc R
H4SB H 0.9386 -0.1751 0.4484 0.203 Uiso 1 1 calc R
O2S O 0.8898(9) 0.6341(9) 0.2347(9) 0.223(6) Uiso 1 1 d .
C5S C 0.9814(12) 0.6475(12) 0.3139(11) 0.166(8) Uiso 1 1 d .
H5SA H 1.0390 0.6033 0.3195 0.199 Uiso 1 1 calc R
H5SB H 0.9823 0.6941 0.3310 0.199 Uiso 1 1 calc R
C6S C 0.9541(11) 0.6722(10) 0.2405(10) 0.151(6) Uiso 1 1 d .
H6SA H 1.0012 0.6496 0.2110 0.181 Uiso 1 1 calc R
H6SB H 0.9259 0.7323 0.2265 0.181 Uiso 1 1 calc R
C7S C 0.9355(11) 0.6224(10) 0.3524(9) 0.143(6) Uiso 1 1 d .
H7SA H 0.8951 0.6677 0.3737 0.172 Uiso 1 1 calc R
H7SB H 0.9710 0.5780 0.3910 0.172 Uiso 1 1 calc R
C8S C 0.8915(14) 0.5937(14) 0.3133(13) 0.234(11) Uiso 1 1 d .
H8SA H 0.8343 0.6105 0.3284 0.281 Uiso 1 1 calc R
H8SB H 0.9204 0.5336 0.3196 0.281 Uiso 1 1 calc R
O3S O 0.1202(9) 1.0083(10) 0.3731(8) 0.203(6) Uiso 1 1 d .
C9S C 0.1065(11) 1.0759(11) 0.3205(11) 0.161(7) Uiso 1 1 d .
H9SA H 0.1316 1.1079 0.3375 0.193 Uiso 1 1 calc R
H9SB H 0.0459 1.1112 0.3116 0.193 Uiso 1 1 calc R
C10S C 0.1420(12) 1.0529(12) 0.2536(10) 0.180(8) Uiso 1 1 d .
H10B H 0.1989 1.0482 0.2511 0.216 Uiso 1 1 calc R
H10C H 0.1064 1.0923 0.2124 0.216 Uiso 1 1 calc R
C11S C 0.1422(10) 0.9721(10) 0.2593(9) 0.142(6) Uiso 1 1 d .
H11A H 0.1924 0.9336 0.2401 0.170 Uiso 1 1 calc R
H11B H 0.0923 0.9774 0.2335 0.170 Uiso 1 1 calc R
C12S C 0.1418(10) 0.9421(10) 0.3405(9) 0.134(6) Uiso 1 1 d .
H12B H 0.1011 0.9198 0.3490 0.161 Uiso 1 1 calc R
H12C H 0.1975 0.8987 0.3594 0.161 Uiso 1 1 calc R
O4S O 0.1656(14) 0.3059(14) 0.4580(14) 0.335(11) Uiso 1 1 d .
C13S C 0.1726(18) 0.3913(19) 0.3827(16) 0.302(15) Uiso 1 1 d .
H13B H 0.1677 0.4286 0.3381 0.363 Uiso 1 1 calc R
H13C H 0.2293 0.3454 0.3908 0.363 Uiso 1 1 calc R
C14S C 0.1448(15) 0.4402(15) 0.4515(13) 0.238(11) Uiso 1 1 d .
H14B H 0.1734 0.4740 0.4561 0.286 Uiso 1 1 calc R
H14C H 0.0839 0.4718 0.4530 0.286 Uiso 1 1 calc R
C15S C 0.1793(17) 0.3641(19) 0.4981(16) 0.300(15) Uiso 1 1 d .
H15B H 0.1506 0.3679 0.5421 0.360 Uiso 1 1 calc R
H15C H 0.2393 0.3452 0.5095 0.360 Uiso 1 1 calc R
C16S C 0.1082(19) 0.364(2) 0.3861(17) 0.326(17) Uiso 1 1 d .
H16B H 0.1069 0.3347 0.3486 0.392 Uiso 1 1 calc R
H16C H 0.0521 0.4053 0.3937 0.392 Uiso 1 1 calc R

loop_
_atom_site_aniso_label
_atom_site_aniso_U_11
_atom_site_aniso_U_22
_atom_site_aniso_U_33
_atom_site_aniso_U_23
_atom_site_aniso_U_13
_atom_site_aniso_U_12
Cu1 0.0359(7) 0.0352(6) 0.0313(7) -0.0089(6) 0.0076(5) -0.0101(5)
Cu2 0.0275(6) 0.0261(6) 0.0308(7) -0.0031(5) 0.0028(5) -0.0105(5)
Cu3 0.0278(6) 0.0319(6) 0.0396(7) -0.0044(5) -0.0005(5) -0.0153(5)
Cu4 0.0295(6) 0.0314(6) 0.0343(7) -0.0103(5) -0.0007(5) -0.0157(5)
Cu5 0.0274(6) 0.0255(6) 0.0333(7) -0.0075(5) 0.0008(5) -0.0124(5)
Cu6 0.0286(6) 0.0238(6) 0.0269(7) -0.0024(5) 0.0011(5) -0.0106(5)
Cu7 0.0423(7) 0.0280(6) 0.0259(7) -0.0017(5) -0.0038(5) -0.0195(5)
Cu8 0.0317(7) 0.0259(6) 0.0323(7) -0.0044(5) 0.0009(5) -0.0090(5)
Cu9 0.0403(7) 0.0281(6) 0.0297(7) -0.0079(5) 0.0024(5) -0.0174(5)
Cu10 0.0246(6) 0.0326(6) 0.0359(7) -0.0069(6) -0.0015(5) -0.0063(5)
Se1 0.0235(5) 0.0246(5) 0.0311(6) -0.0052(4) 0.0010(4) -0.0111(4)
Se2 0.0294(5) 0.0267(5) 0.0281(6) -0.0054(4) 0.0024(4) -0.0133(4)
Se3 0.0241(5) 0.0225(5) 0.0284(5) -0.0059(4) 0.0020(4) -0.0112(4)
Se5 0.0261(5) 0.0252(5) 0.0268(5) -0.0033(4) 0.0006(4) -0.0131(4)
Se4 0.0287(5) 0.0233(5) 0.0234(5) -0.0047(4) -0.0014(4) -0.0110(4)
Se6 0.0253(5) 0.0229(5) 0.0248(5) -0.0033(4) 0.0003(4) -0.0103(4)
Se7 0.0255(5) 0.0220(5) 0.0287(5) -0.0056(4) -0.0008(4) -0.0109(4)
Fe1 0.0264(8) 0.0291(7) 0.0500(9) -0.0071(7) 0.0039(7) -0.0157(6)
Fe2 0.0322(8) 0.0239(7) 0.0256(8) -0.0052(6) 0.0026(6) -0.0167(6)
P1 0.0311(14) 0.0335(14) 0.0286(15) -0.0078(12) 0.0025(11) -0.0122(11)
P2 0.0322(14) 0.0262(13) 0.0308(15) -0.0027(11) -0.0037(11) -0.0159(11)
P3 0.0398(15) 0.0326(13) 0.0206(14) -0.0045(11) -0.0021(11) -0.0189(12)
P4 0.0367(15) 0.0254(13) 0.0287(15) -0.0023(11) 0.0025(11) -0.0160(11)
P5 0.0264(14) 0.0346(14) 0.0369(16) -0.0056(12) -0.0004(12) -0.0056(11)
C1 0.024(5) 0.021(5) 0.034(6) -0.010(4) 0.007(4) -0.004(4)
C2 0.032(6) 0.046(6) 0.050(7) 0.013(5) -0.002(5) -0.025(5)
C3 0.026(6) 0.046(7) 0.098(10) -0.003(7) -0.009(7) -0.015(5)
C4 0.035(7) 0.044(7) 0.097(11) -0.008(7) 0.042(7) -0.015(5)
C5 0.043(6) 0.048(6) 0.047(7) -0.022(6) 0.020(5) -0.026(5)
C6 0.024(5) 0.022(5) 0.038(6) -0.004(4) 0.001(4) -0.012(4)
C7 0.031(6) 0.036(5) 0.042(7) -0.012(5) 0.012(5) -0.021(5)
C8 0.048(7) 0.045(6) 0.053(7) -0.016(6) 0.010(6) -0.033(5)
C9 0.038(6) 0.029(5) 0.075(8) -0.004(5) 0.008(6) -0.031(5)
C10 0.039(6) 0.022(5) 0.060(7) 0.004(5) 0.012(5) -0.012(5)
C11 0.031(5) 0.034(5) 0.022(5) -0.005(4) 0.007(4) -0.020(4)
C12 0.046(6) 0.019(5) 0.041(6) -0.012(5) 0.007(5) -0.013(4)
C13 0.061(7) 0.034(5) 0.020(5) -0.014(5) 0.019(5) -0.029(5)
C14 0.050(6) 0.044(6) 0.019(5) 0.004(4) -0.005(4) -0.035(5)
C15 0.035(6) 0.028(5) 0.024(5) -0.003(4) 0.000(4) -0.017(4)
C16 0.022(5) 0.037(5) 0.038(6) -0.012(5) 0.012(4) -0.015(4)
C17 0.038(6) 0.025(5) 0.023(5) -0.004(4) 0.007(4) -0.023(4)
C18 0.033(5) 0.011(4) 0.031(6) -0.006(4) -0.004(4) -0.007(4)
C19 0.028(5) 0.014(4) 0.032(6) -0.004(4) -0.001(4) -0.008(4)
C20 0.032(6) 0.037(5) 0.026(5) -0.009(5) 0.000(4) -0.019(5)
C21 0.030(5) 0.026(5) 0.034(6) -0.002(4) 0.004(4) -0.010(4)
C22 0.030(6) 0.046(6) 0.037(6) -0.010(5) 0.006(5) -0.011(5)
C23 0.083(9) 0.053(7) 0.042(8) 0.000(6) -0.018(6) -0.035(6)
C24 0.057(7) 0.076(8) 0.049(8) -0.029(7) -0.002(6) -0.039(6)
C25 0.066(8) 0.067(7) 0.027(6) -0.008(6) -0.005(6) -0.030(6)
C26 0.060(7) 0.065(7) 0.023(6) -0.003(5) 0.006(5) -0.037(6)
C27 0.035(6) 0.038(5) 0.030(6) -0.008(5) 0.010(5) -0.020(4)
C28 0.056(7) 0.064(7) 0.026(6) -0.009(6) 0.008(5) -0.011(6)
C29 0.069(9) 0.063(8) 0.041(8) -0.015(6) 0.003(6) 0.002(7)
C30 0.019(6) 0.033(6) 0.076(9) -0.006(6) -0.001(6) 0.007(5)
C31 0.046(7) 0.061(7) 0.048(7) -0.006(6) 0.010(6) -0.020(6)
C32 0.028(6) 0.041(6) 0.046(7) -0.014(5) 0.009(5) -0.002(5)
C33 0.053(7) 0.048(6) 0.037(6) -0.004(5) 0.008(5) -0.026(5)
C34 0.080(8) 0.035(6) 0.053(8) 0.010(5) 0.013(6) -0.014(6)
C35 0.052(7) 0.021(5) 0.030(6) 0.010(4) -0.005(5) -0.029(5)
C36 0.057(7) 0.045(6) 0.034(7) -0.009(5) 0.004(5) -0.023(5)
C37 0.078(9) 0.079(8) 0.044(8) -0.026(7) 0.023(7) -0.045(7)
C38 0.120(12) 0.082(9) 0.035(8) -0.011(7) 0.001(9) -0.069(9)
C39 0.114(11) 0.068(8) 0.040(8) 0.024(6) -0.034(8) -0.061(9)
C40 0.045(7) 0.048(6) 0.048(8) 0.008(6) -0.006(6) -0.020(5)
C41 0.027(5) 0.018(5) 0.044(6) 0.001(5) -0.010(5) -0.005(4)
C42 0.043(6) 0.026(5) 0.047(7) -0.001(5) -0.009(5) -0.018(5)
C43 0.050(7) 0.041(6) 0.051(7) -0.025(6) 0.005(5) -0.026(5)
C44 0.042(6) 0.018(5) 0.065(8) -0.006(6) 0.003(6) -0.011(5)
C45 0.042(6) 0.028(5) 0.052(7) -0.011(5) 0.000(5) -0.011(5)
C46 0.029(5) 0.051(6) 0.036(6) -0.019(5) 0.004(5) -0.024(5)
C47 0.027(6) 0.031(5) 0.072(8) -0.012(5) -0.005(5) -0.013(4)
C48 0.035(6) 0.050(6) 0.072(9) -0.020(6) 0.016(6) -0.014(5)
C49 0.044(6) 0.034(5) 0.034(6) -0.011(5) -0.001(5) -0.020(5)
C50 0.048(7) 0.072(8) 0.032(7) -0.007(6) -0.016(5) -0.010(6)
C51 0.060(9) 0.104(10) 0.043(8) -0.004(7) -0.018(7) -0.012(7)
C52 0.031(7) 0.075(8) 0.061(9) -0.007(7) -0.013(6) 0.000(6)
C53 0.051(8) 0.074(8) 0.057(8) -0.017(7) -0.007(6) -0.009(6)
C54 0.035(6) 0.059(7) 0.043(7) -0.024(6) -0.006(5) -0.008(5)
C55 0.034(6) 0.042(6) 0.033(6) -0.005(5) 0.003(4) -0.025(5)
C56 0.059(7) 0.037(6) 0.048(7) -0.009(5) 0.003(6) -0.015(5)
C57 0.061(8) 0.094(10) 0.043(8) -0.037(8) 0.027(6) -0.029(7)
C58 0.061(9) 0.123(12) 0.038(8) -0.004(9) 0.008(6) -0.055(9)
C59 0.095(10) 0.073(9) 0.051(9) 0.006(7) 0.001(7) -0.056(8)
C60 0.086(9) 0.054(7) 0.035(7) -0.006(6) 0.000(6) -0.040(7)
C61 0.044(6) 0.058(6) 0.031(6) -0.008(5) -0.002(5) -0.022(5)
C62 0.094(9) 0.053(7) 0.066(8) -0.003(6) -0.013(7) -0.057(7)
C63 0.044(6) 0.014(4) 0.033(6) -0.003(4) 0.007(5) -0.021(4)
C64 0.056(7) 0.037(6) 0.037(7) 0.001(5) 0.003(5) -0.019(5)
C65 0.062(8) 0.047(7) 0.047(8) 0.009(6) -0.008(7) -0.014(6)
C66 0.045(8) 0.061(8) 0.078(10) 0.013(7) -0.032(7) -0.014(6)
C67 0.027(7) 0.040(7) 0.104(11) -0.005(7) -0.005(7) -0.001(5)
C68 0.049(7) 0.038(6) 0.037(6) 0.007(5) 0.008(5) -0.028(5)
C69 0.039(6) 0.043(6) 0.030(6) 0.004(5) -0.007(5) -0.024(5)
C70 0.040(6) 0.044(6) 0.040(7) -0.009(5) 0.000(5) -0.015(5)
C71 0.051(8) 0.084(9) 0.071(9) -0.042(8) 0.015(7) -0.026(7)
C72 0.072(9) 0.116(11) 0.034(7) -0.022(8) 0.025(6) -0.051(9)
C73 0.083(10) 0.114(11) 0.073(10) -0.018(9) 0.027(8) -0.075(9)
C74 0.054(7) 0.064(7) 0.048(7) -0.017(6) 0.019(6) -0.036(6)
C75 0.040(6) 0.035(5) 0.030(6) -0.004(4) 0.008(4) -0.029(5)
C76 0.052(7) 0.049(6) 0.044(7) -0.022(5) -0.007(5) -0.022(5)
C77 0.029(6) 0.028(5) 0.041(6) -0.003(5) 0.001(5) -0.008(5)
C78 0.041(7) 0.046(6) 0.052(7) 0.008(5) 0.011(6) -0.016(6)
C79 0.019(6) 0.059(7) 0.076(9) -0.014(7) 0.014(6) -0.003(5)
C80 0.035(7) 0.062(7) 0.050(8) -0.012(6) 0.016(5) -0.022(6)
C81 0.039(7) 0.055(7) 0.054(8) 0.010(6) 0.001(6) -0.018(6)
C82 0.028(6) 0.042(6) 0.052(7) -0.010(6) 0.004(5) -0.002(5)
C83 0.031(6) 0.028(5) 0.028(6) 0.011(4) -0.004(5) -0.009(4)
C84 0.048(7) 0.043(6) 0.040(7) 0.004(5) -0.005(5) -0.018(5)
C85 0.077(9) 0.060(8) 0.043(8) 0.001(6) -0.001(6) -0.017(7)
C86 0.104(11) 0.058(7) 0.045(8) -0.006(6) -0.017(8) -0.041(7)
C87 0.073(9) 0.053(7) 0.058(9) -0.001(7) -0.009(7) -0.035(6)
C88 0.048(7) 0.057(7) 0.037(7) -0.001(5) 0.001(5) -0.027(6)
C89 0.050(7) 0.036(6) 0.048(7) 0.005(5) -0.004(5) -0.021(5)
C90 0.057(7) 0.048(6) 0.067(8) -0.009(6) -0.015(6) -0.015(6)

loop_
_atom_type_symbol
_atom_type_description
_atom_type_scat_dispersion_real
_atom_type_scat_dispersion_imag
_atom_type_scat_source
C C 0.0033 0.0016 'International Tables Vol C Tables 4.2.6.8 and 6.1.1.4'
H H 0.0000 0.0000 'International Tables Vol C Tables 4.2.6.8 and 6.1.1.4'
P P 0.1023 0.0942 'International Tables Vol C Tables 4.2.6.8 and 6.1.1.4'
Fe Fe 0.3463 0.8444 'International Tables Vol C Tables 4.2.6.8 and 6.1.1.4'
Cu Cu 0.3201 1.2651 'International Tables Vol C Tables 4.2.6.8 and 6.1.1.4'
Se Se -0.0929 2.2259 'International Tables Vol C Tables 4.2.6.8 and 6.1.1.4'
O O 0.0106 0.0060 'International Tables Vol C Tables 4.2.6.8 and 6.1.1.4'

loop_
_geom_angle_atom_site_label_1
_geom_angle_atom_site_label_2
_geom_angle_atom_site_label_3
_geom_angle
_geom_angle_site_symmetry_1
_geom_angle_site_symmetry_3
P1 Cu1 Se5 123.15(8) . .
P1 Cu1 Se3 116.00(7) . .
Se5 Cu1 Se3 115.03(5) . .
P1 Cu1 Cu2 163.97(8) . .
Se5 Cu1 Cu2 57.16(4) . .
Se3 Cu1 Cu2 58.49(4) . .
P1 Cu1 Se1 109.11(7) . .
Se5 Cu1 Se1 98.89(4) . .
Se3 Cu1 Se1 84.58(4) . .
Cu2 Cu1 Se1 85.94(4) . .
P1 Cu1 Cu3 125.03(8) . .
Se5 Cu1 Cu3 50.54(3) . .
Se3 Cu1 Cu3 111.11(4) . .
Cu2 Cu1 Cu3 68.89(4) . .
Se1 Cu1 Cu3 49.12(3) . .
Se6 Cu2 Se5 120.91(5) 2_667 .
Se6 Cu2 Se3 114.59(5) 2_667 .
Se5 Cu2 Se3 115.93(5) . .
Se6 Cu2 Cu1 158.81(5) 2_667 .
Se5 Cu2 Cu1 57.61(4) . .
Se3 Cu2 Cu1 58.95(4) . .
Se6 Cu2 Cu9 72.69(4) 2_667 2_667
Se5 Cu2 Cu9 165.80(5) . 2_667
Se3 Cu2 Cu9 55.86(4) . 2_667
Cu1 Cu2 Cu9 111.52(5) . 2_667
Se6 Cu2 Cu5 84.30(4) 2_667 .
Se5 Cu2 Cu5 61.85(4) . .
Se3 Cu2 Cu5 153.87(5) . .
Cu1 Cu2 Cu5 109.38(5) . .
Cu9 Cu2 Cu5 119.46(4) 2_667 .
Se6 Cu2 Cu4 63.80(4) 2_667 .
Se5 Cu2 Cu4 57.55(4) . .
Se3 Cu2 Cu4 143.25(5) . .
Cu1 Cu2 Cu4 108.18(5) . .
Cu9 Cu2 Cu4 136.39(6) 2_667 .
Cu5 Cu2 Cu4 60.31(3) . .
Se6 Cu2 Cu8 107.53(4) 2_667 2_667
Se5 Cu2 Cu8 98.25(4) . 2_667
Se3 Cu2 Cu8 93.20(4) . 2_667
Cu1 Cu2 Cu8 93.30(4) . 2_667
Cu9 Cu2 Cu8 72.10(4) 2_667 2_667
Cu5 Cu2 Cu8 62.82(3) . 2_667
Cu4 Cu2 Cu8 123.00(4) . 2_667
Se6 Cu2 Cu5 53.40(3) 2_667 2_667
Se5 Cu2 Cu5 127.25(4) . 2_667
Se3 Cu2 Cu5 110.25(4) . 2_667
Cu1 Cu2 Cu5 146.72(5) . 2_667
Cu9 Cu2 Cu5 55.75(3) 2_667 2_667
Cu5 Cu2 Cu5 65.42(4) . 2_667
Cu4 Cu2 Cu5 97.47(4) . 2_667
Cu8 Cu2 Cu5 54.29(3) 2_667 2_667
Se5 Cu3 Se1 110.69(4) . .
Se5 Cu3 Se2 113.69(5) . .
Se1 Cu3 Se2 116.91(5) . .
Se5 Cu3 Cu5 63.11(4) . .
Se1 Cu3 Cu5 123.64(6) . .
Se2 Cu3 Cu5 115.60(5) . .
Se5 Cu3 Cu8 107.13(5) . 2_667
Se1 Cu3 Cu8 61.13(4) . 2_667
Se2 Cu3 Cu8 135.21(5) . 2_667
Cu5 Cu3 Cu8 67.87(4) . 2_667
Se5 Cu3 Cu6 104.54(4) . .
Se1 Cu3 Cu6 142.56(5) . .
Se2 Cu3 Cu6 56.06(4) . .
Cu5 Cu3 Cu6 63.02(4) . .
Cu8 Cu3 Cu6 96.97(4) 2_667 .
Se5 Cu3 Cu1 51.42(3) . .
Se1 Cu3 Cu1 60.22(3) . .
Se2 Cu3 Cu1 129.50(5) . .
Cu5 Cu3 Cu1 99.33(4) . .
Cu8 Cu3 Cu1 90.39(4) 2_667 .
Cu6 Cu3 Cu1 155.93(5) . .
P2 Cu4 Se5 118.03(8) . .
P2 Cu4 Se7 108.40(7) . .
Se5 Cu4 Se7 99.93(4) . .
P2 Cu4 Cu5 164.50(8) . .
Se5 Cu4 Cu5 60.78(4) . .
Se7 Cu4 Cu5 58.58(3) . .
P2 Cu4 Cu2 134.41(7) . .
Se5 Cu4 Cu2 55.50(4) . .
Se7 Cu4 Cu2 117.19(4) . .
Cu5 Cu4 Cu2 59.32(3) . .
P2 Cu4 Se6 115.15(8) . 2_667
Se5 Cu4 Se6 108.10(4) . 2_667
Se7 Cu4 Se6 105.44(4) . 2_667
Cu5 Cu4 Se6 78.33(4) . 2_667
Cu2 Cu4 Se6 52.95(4) . 2_667
P2 Cu4 Cu8 121.31(8) . .
Se5 Cu4 Cu8 120.15(4) . .
Se7 Cu4 Cu8 54.68(3) . .
Cu5 Cu4 Cu8 60.06(4) . .
Cu2 Cu4 Cu8 86.82(4) . .
Se6 Cu4 Cu8 51.32(3) 2_667 .
Se6 Cu5 Se7 125.89(4) . .
Se6 Cu5 Cu3 73.98(4) . .
Se7 Cu5 Cu3 134.73(5) . .
Se6 Cu5 Se5 128.55(5) . .
Se7 Cu5 Se5 95.60(4) . .
Cu3 Cu5 Se5 54.64(3) . .
Se6 Cu5 Cu9 71.26(3) . .
Se7 Cu5 Cu9 54.67(3) . .
Cu3 Cu5 Cu9 121.16(5) . .
Se5 Cu5 Cu9 136.06(5) . .
Se6 Cu5 Cu2 113.86(4) . .
Se7 Cu5 Cu2 117.50(4) . .
Cu3 Cu5 Cu2 75.15(4) . .
Se5 Cu5 Cu2 54.33(3) . .
Cu9 Cu5 Cu2 163.36(6) . .
Se6 Cu5 Cu4 170.73(6) . .
Se7 Cu5 Cu4 57.85(3) . .
Cu3 Cu5 Cu4 109.75(4) . .
Se5 Cu5 Cu4 55.42(3) . .
Cu9 Cu5 Cu4 112.16(4) . .
Cu2 Cu5 Cu4 60.37(3) . .
Se6 Cu5 Cu8 113.54(5) . .
Se7 Cu5 Cu8 54.64(4) . .
Cu3 Cu5 Cu8 162.80(5) . .
Se5 Cu5 Cu8 115.33(4) . .
Cu9 Cu5 Cu8 75.96(4) . .
Cu2 Cu5 Cu8 87.66(4) . .
Cu4 Cu5 Cu8 60.53(4) . .
Se6 Cu5 Cu6 54.33(3) . .
Se7 Cu5 Cu6 96.47(4) . .
Cu3 Cu5 Cu6 60.18(4) . .
Se5 Cu5 Cu6 96.80(4) . .
Cu9 Cu5 Cu6 61.01(4) . .
Cu2 Cu5 Cu6 135.31(5) . .
Cu4 Cu5 Cu6 134.94(5) . .
Cu8 Cu5 Cu6 136.97(4) . .
Se6 Cu5 Cu8 50.57(3) . 2_667
Se7 Cu5 Cu8 167.99(5) . 2_667
Cu3 Cu5 Cu8 57.19(4) . 2_667
Se5 Cu5 Cu8 94.13(4) . 2_667
Cu9 Cu5 Cu8 120.73(4) . 2_667
Cu2 Cu5 Cu8 63.45(3) . 2_667
Cu4 Cu5 Cu8 123.70(4) . 2_667
Cu8 Cu5 Cu8 114.48(4) . 2_667
Cu6 Cu5 Cu8 89.35(4) . 2_667
Se6 Cu5 Cu2 51.33(3) . 2_667
Se7 Cu5 Cu2 91.48(4) . 2_667
Cu3 Cu5 Cu2 124.25(4) . 2_667
Se5 Cu5 Cu2 168.78(5) . 2_667
Cu9 Cu5 Cu2 55.05(3) . 2_667
Cu2 Cu5 Cu2 114.58(4) . 2_667
Cu4 Cu5 Cu2 122.81(5) . 2_667
Cu8 Cu5 Cu2 62.38(4) . 2_667
Cu6 Cu5 Cu2 91.02(4) . 2_667
Cu8 Cu5 Cu2 77.88(4) 2_667 2_667
Se6 Cu6 Se4 113.70(5) . 2_667
Se6 Cu6 Se2 117.79(5) . .
Se4 Cu6 Se2 126.23(5) 2_667 .
Se6 Cu6 Cu7 164.02(5) . .
Se4 Cu6 Cu7 63.12(4) 2_667 .
Se2 Cu6 Cu7 63.11(4) . .
Se6 Cu6 Cu3 73.30(4) . .
Se4 Cu6 Cu3 159.93(5) 2_667 .
Se2 Cu6 Cu3 56.60(4) . .
Cu7 Cu6 Cu3 115.35(5) . .
Se6 Cu6 Cu9 70.34(4) . .
Se4 Cu6 Cu9 55.84(4) 2_667 .
Se2 Cu6 Cu9 159.96(5) . .
Cu7 Cu6 Cu9 114.60(5) . .
Cu3 Cu6 Cu9 113.92(5) . .
Se6 Cu6 Cu5 56.64(3) . .
Se4 Cu6 Cu5 109.98(5) 2_667 .
Se2 Cu6 Cu5 110.26(4) . .
Cu7 Cu6 Cu5 139.23(5) . .
Cu3 Cu6 Cu5 56.79(4) . .
Cu9 Cu6 Cu5 57.15(3) . .
P4 Cu7 P3 115.56(9) . .
P4 Cu7 Cu6 133.76(7) . .
P3 Cu7 Cu6 110.65(7) . .
P4 Cu7 Se4 110.77(7) . 2_667
P3 Cu7 Se4 102.66(8) . 2_667
Cu6 Cu7 Se4 55.73(4) . 2_667
P4 Cu7 Se2 114.86(7) . .
P3 Cu7 Se2 100.46(7) . .
Cu6 Cu7 Se2 55.82(4) . .
Se4 Cu7 Se2 111.55(5) 2_667 .
Se6 Cu8 Se7 122.14(5) 2_667 .
Se6 Cu8 Cu10 161.13(5) 2_667 .
Se7 Cu8 Cu10 57.61(4) . .
Se6 Cu8 Se1 121.13(5) 2_667 2_667
Se7 Cu8 Se1 113.82(4) . 2_667
Cu10 Cu8 Se1 56.30(4) . 2_667
Se6 Cu8 Cu3 74.67(4) 2_667 2_667
Se7 Cu8 Cu3 160.87(5) . 2_667
Cu10 Cu8 Cu3 109.90(5) . 2_667
Se1 Cu8 Cu3 54.95(4) 2_667 2_667
Se6 Cu8 Cu5 84.39(4) 2_667 .
Se7 Cu8 Cu5 59.65(4) . .
Cu10 Cu8 Cu5 107.89(5) . .
Se1 Cu8 Cu5 143.33(4) 2_667 .
Cu3 Cu8 Cu5 118.27(5) 2_667 .
Se6 Cu8 Cu4 63.98(4) 2_667 .
Se7 Cu8 Cu4 58.94(4) . .
Cu10 Cu8 Cu4 109.35(5) . .
Se1 Cu8 Cu4 152.82(5) 2_667 .
Cu3 Cu8 Cu4 138.65(5) 2_667 .
Cu5 Cu8 Cu4 59.41(4) . .
Se6 Cu8 Cu5 54.41(3) 2_667 2_667
Se7 Cu8 Cu5 124.88(5) . 2_667
Cu10 Cu8 Cu5 143.51(5) . 2_667
Se1 Cu8 Cu5 106.13(4) 2_667 2_667
Cu3 Cu8 Cu5 54.94(4) 2_667 2_667
Cu5 Cu8 Cu5 65.52(4) . 2_667
Cu4 Cu8 Cu5 97.82(4) . 2_667
Se6 Cu8 Cu2 107.99(4) 2_667 2_667
Se7 Cu8 Cu2 94.99(4) . 2_667
Cu10 Cu8 Cu2 90.52(4) . 2_667
Se1 Cu8 Cu2 82.71(4) 2_667 2_667
Cu3 Cu8 Cu2 69.38(4) 2_667 2_667
Cu5 Cu8 Cu2 63.33(4) . 2_667
Cu4 Cu8 Cu2 122.63(5) . 2_667
Cu5 Cu8 Cu2 53.73(3) 2_667 2_667
Se7 Cu9 Se3 119.22(5) . 2_667
Se7 Cu9 Se4 112.95(5) . 2_667
Se3 Cu9 Se4 112.69(4) 2_667 2_667
Se7 Cu9 Cu2 105.41(5) . 2_667
Se3 Cu9 Cu2 59.74(4) 2_667 2_667
Se4 Cu9 Cu2 137.22(5) 2_667 2_667
Se7 Cu9 Cu5 61.14(3) . .
Se3 Cu9 Cu5 127.03(5) 2_667 .
Se4 Cu9 Cu5 113.85(5) 2_667 .
Cu2 Cu9 Cu5 69.20(4) 2_667 .
Se7 Cu9 Cu6 101.38(4) . .
Se3 Cu9 Cu6 137.60(5) 2_667 .
Se4 Cu9 Cu6 55.25(4) 2_667 .
Cu2 Cu9 Cu6 99.89(4) 2_667 .
Cu5 Cu9 Cu6 61.84(4) . .
Se7 Cu9 Cu10 50.98(3) . .
Se3 Cu9 Cu10 68.94(4) 2_667 .
Se4 Cu9 Cu10 131.18(5) 2_667 .
Cu2 Cu9 Cu10 87.84(4) 2_667 .
Cu5 Cu9 Cu10 97.25(4) . .
Cu6 Cu9 Cu10 152.30(4) . .
P5 Cu10 Se7 108.75(8) . .
P5 Cu10 Se1 130.38(9) . 2_667
Se7 Cu10 Se1 120.62(5) . 2_667
P5 Cu10 Cu8 164.75(8) . .
Se7 Cu10 Cu8 58.19(4) . .
Se1 Cu10 Cu8 62.52(4) 2_667 .
P5 Cu10 Cu9 107.42(8) . .
Se7 Cu10 Cu9 50.42(3) . .
Se1 Cu10 Cu9 107.31(4) 2_667 .
Cu8 Cu10 Cu9 71.30(4) . .
C1 Se1 Cu3 106.2(2) . .
C1 Se1 Cu10 114.2(3) . 2_667
Cu3 Se1 Cu10 123.35(5) . 2_667
C1 Se1 Cu8 123.1(2) . 2_667
Cu3 Se1 Cu8 63.93(4) . 2_667
Cu10 Se1 Cu8 61.18(4) 2_667 2_667
C1 Se1 Cu1 134.0(3) . .
Cu3 Se1 Cu1 70.66(4) . .
Cu10 Se1 Cu1 103.40(4) 2_667 .
Cu8 Se1 Cu1 97.43(4) 2_667 .
C6 Se2 Cu6 99.7(3) . .
C6 Se2 Cu3 101.9(3) . .
Cu6 Se2 Cu3 67.34(4) . .
C6 Se2 Cu7 108.4(2) . .
Cu6 Se2 Cu7 61.07(4) . .
Cu3 Se2 Cu7 123.23(5) . .
C11 Se3 Cu9 108.6(2) . 2_667
C11 Se3 Cu2 100.7(2) . .
Cu9 Se3 Cu2 64.40(4) 2_667 .
C11 Se3 Cu1 100.7(2) . .
Cu9 Se3 Cu1 122.80(4) 2_667 .
Cu2 Se3 Cu1 62.56(4) . .
Cu3 Se5 Cu2 83.80(4) . .
Cu3 Se5 Cu1 78.04(4) . .
Cu2 Se5 Cu1 65.23(4) . .
Cu3 Se5 Cu4 125.62(5) . .
Cu2 Se5 Cu4 66.95(4) . .
Cu1 Se5 Cu4 122.61(5) . .
Cu3 Se5 Cu5 62.25(4) . .
Cu2 Se5 Cu5 63.82(4) . .
Cu1 Se5 Cu5 117.06(4) . .
Cu4 Se5 Cu5 63.80(4) . .
C17 Se4 Cu6 102.2(2) . 2_667
C17 Se4 Cu9 106.9(2) . 2_667
Cu6 Se4 Cu9 68.91(4) 2_667 2_667
C17 Se4 Cu7 105.5(2) . 2_667
Cu6 Se4 Cu7 61.14(4) 2_667 2_667
Cu9 Se4 Cu7 124.63(4) 2_667 2_667
Cu8 Se6 Cu2 102.93(5) 2_667 2_667
Cu8 Se6 Cu6 115.06(5) 2_667 .
Cu2 Se6 Cu6 116.95(5) 2_667 .
Cu8 Se6 Cu5 75.02(4) 2_667 .
Cu2 Se6 Cu5 75.28(4) 2_667 .
Cu6 Se6 Cu5 69.03(4) . .
Cu8 Se6 Cu4 64.70(4) 2_667 2_667
Cu2 Se6 Cu4 63.26(4) 2_667 2_667
Cu6 Se6 Cu4 179.74(6) . 2_667
Cu5 Se6 Cu4 110.94(4) . 2_667
Cu9 Se7 Cu10 78.60(4) . .
Cu9 Se7 Cu8 86.24(4) . .
Cu10 Se7 Cu8 64.19(4) . .
Cu9 Se7 Cu4 127.25(4) . .
Cu10 Se7 Cu4 121.24(5) . .
Cu8 Se7 Cu4 66.38(4) . .
Cu9 Se7 Cu5 64.18(4) . .
Cu10 Se7 Cu5 118.14(5) . .
Cu8 Se7 Cu5 65.71(4) . .
Cu4 Se7 Cu5 63.57(3) . .
C4 Fe1 C8 143.6(4) . .
C4 Fe1 C5 41.3(3) . .
C8 Fe1 C5 174.6(4) . .
C4 Fe1 C6 136.8(4) . .
C8 Fe1 C6 67.4(3) . .
C5 Fe1 C6 110.3(3) . .
C4 Fe1 C2 67.6(4) . .
C8 Fe1 C2 111.3(4) . .
C5 Fe1 C2 67.3(4) . .
C6 Fe1 C2 142.3(4) . .
C4 Fe1 C3 39.9(4) . .
C8 Fe1 C3 115.0(4) . .
C5 Fe1 C3 67.5(4) . .
C6 Fe1 C3 176.6(5) . .
C2 Fe1 C3 39.8(4) . .
C4 Fe1 C7 175.6(4) . .
C8 Fe1 C7 40.7(3) . .
C5 Fe1 C7 134.5(3) . .
C6 Fe1 C7 40.1(3) . .
C2 Fe1 C7 113.1(4) . .
C3 Fe1 C7 143.2(4) . .
C4 Fe1 C10 111.0(4) . .
C8 Fe1 C10 68.0(4) . .
C5 Fe1 C10 113.7(4) . .
C6 Fe1 C10 40.5(3) . .
C2 Fe1 C10 176.9(4) . .
C3 Fe1 C10 137.4(4) . .
C7 Fe1 C10 68.5(4) . .
C4 Fe1 C1 68.3(4) . .
C8 Fe1 C1 135.9(4) . .
C5 Fe1 C1 39.8(3) . .
C6 Fe1 C1 112.7(3) . .
C2 Fe1 C1 40.4(3) . .
C3 Fe1 C1 67.4(4) . .
C7 Fe1 C1 109.2(3) . .
C10 Fe1 C1 142.2(3) . .
C4 Fe1 C9 115.2(4) . .
C8 Fe1 C9 39.4(3) . .
C5 Fe1 C9 145.0(4) . .
C6 Fe1 C9 67.2(3) . .
C2 Fe1 C9 136.9(4) . .
C3 Fe1 C9 112.9(4) . .
C7 Fe1 C9 67.5(4) . .
C10 Fe1 C9 40.7(3) . .
C1 Fe1 C9 175.3(4) . .
C20 Fe2 C14 102.2(3) . .
C20 Fe2 C19 41.0(3) . .
C14 Fe2 C19 121.1(3) . .
C20 Fe2 C16 40.8(3) . .
C14 Fe2 C16 117.5(4) . .
C19 Fe2 C16 68.2(3) . .
C20 Fe2 C11 159.6(3) . .
C14 Fe2 C11 68.7(3) . .
C19 Fe2 C11 159.2(3) . .
C16 Fe2 C11 125.9(3) . .
C20 Fe2 C13 118.2(3) . .
C14 Fe2 C13 41.0(3) . .
C19 Fe2 C13 106.8(3) . .
C16 Fe2 C13 153.4(3) . .
C11 Fe2 C13 67.6(3) . .
C20 Fe2 C15 120.7(3) . .
C14 Fe2 C15 40.8(3) . .
C19 Fe2 C15 157.7(3) . .
C16 Fe2 C15 106.0(3) . .
C11 Fe2 C15 40.9(3) . .
C13 Fe2 C15 68.2(3) . .
C20 Fe2 C17 68.7(3) . .
C14 Fe2 C17 155.3(3) . .
C19 Fe2 C17 67.7(3) . .
C16 Fe2 C17 40.9(3) . .
C11 Fe2 C17 111.6(3) . .
C13 Fe2 C17 163.5(3) . .
C15 Fe2 C17 122.9(3) . .
C20 Fe2 C18 68.8(3) . .
C14 Fe2 C18 159.3(3) . .
C19 Fe2 C18 40.2(3) . .
C16 Fe2 C18 68.5(3) . .
C11 Fe2 C18 125.6(3) . .
C13 Fe2 C18 125.6(3) . .
C15 Fe2 C18 159.7(3) . .
C17 Fe2 C18 40.3(3) . .
C20 Fe2 C12 155.5(3) . .
C14 Fe2 C12 68.8(3) . .
C19 Fe2 C12 123.1(3) . .
C16 Fe2 C12 163.6(3) . .
C11 Fe2 C12 39.8(3) . .
C13 Fe2 C12 40.4(3) . .
C15 Fe2 C12 68.1(3) . .
C17 Fe2 C12 128.4(3) . .
C18 Fe2 C12 111.4(3) . .
C33 P1 C27 102.0(4) . .
C33 P1 C21 103.2(4) . .
C27 P1 C21 102.8(4) . .
C33 P1 Cu1 114.2(3) . .
C27 P1 Cu1 118.7(3) . .
C21 P1 Cu1 114.0(3) . .
C35 P2 C47 103.9(4) . .
C35 P2 C41 103.5(4) . .
C47 P2 C41 101.9(4) . .
C35 P2 Cu4 113.0(3) . .
C47 P2 Cu4 112.1(3) . .
C41 P2 Cu4 120.7(3) . .
C61 P3 C55 105.8(4) . .
C61 P3 C49 101.3(4) . .
C55 P3 C49 104.6(4) . .
C61 P3 Cu7 110.6(3) . .
C55 P3 Cu7 112.1(3) . .
C49 P3 Cu7 120.9(3) . .
C69 P4 C63 103.8(4) . .
C69 P4 C75 102.9(4) . .
C63 P4 C75 102.4(3) . .
C69 P4 Cu7 117.9(3) . .
C63 P4 Cu7 108.3(3) . .
C75 P4 Cu7 119.5(3) . .
C77 P5 C89 105.3(4) . .
C77 P5 C83 101.9(4) . .
C89 P5 C83 102.3(4) . .
C77 P5 Cu10 120.5(3) . .
C89 P5 Cu10 116.7(3) . .
C83 P5 Cu10 107.6(3) . .
C5 C1 C2 107.4(8) . .
C5 C1 Se1 123.4(6) . .
C2 C1 Se1 128.8(7) . .
C5 C1 Fe1 69.4(5) . .
C2 C1 Fe1 69.4(5) . .
Se1 C1 Fe1 132.0(4) . .
C3 C2 C1 108.3(9) . .
C3 C2 Fe1 70.2(6) . .
C1 C2 Fe1 70.2(5) . .
C4 C3 C2 109.0(9) . .
C4 C3 Fe1 69.2(6) . .
C2 C3 Fe1 70.0(5) . .
C3 C4 C5 107.0(10) . .
C3 C4 Fe1 70.9(6) . .
C5 C4 Fe1 69.8(5) . .
C1 C5 C4 108.2(9) . .
C1 C5 Fe1 70.8(5) . .
C4 C5 Fe1 68.8(5) . .
C7 C6 C10 109.9(7) . .
C7 C6 Se2 126.0(7) . .
C10 C6 Se2 124.1(7) . .
C7 C6 Fe1 70.4(5) . .
C10 C6 Fe1 70.1(5) . .
Se2 C6 Fe1 126.8(4) . .
C6 C7 C8 106.3(8) . .
C6 C7 Fe1 69.5(5) . .
C8 C7 Fe1 69.0(5) . .
C9 C8 C7 109.2(9) . .
C9 C8 Fe1 71.1(5) . .
C7 C8 Fe1 70.3(5) . .
C8 C9 C10 108.9(8) . .
C8 C9 Fe1 69.4(5) . .
C10 C9 Fe1 69.5(5) . .
C6 C10 C9 105.7(9) . .
C6 C10 Fe1 69.3(5) . .
C9 C10 Fe1 69.8(5) . .
C12 C11 C15 109.3(7) . .
C12 C11 Se3 123.9(6) . .
C15 C11 Se3 126.1(6) . .
C12 C11 Fe2 71.1(5) . .
C15 C11 Fe2 70.2(5) . .
Se3 C11 Fe2 132.3(4) . .
C11 C12 C13 107.4(7) . .
C11 C12 Fe2 69.0(5) . .
C13 C12 Fe2 68.8(5) . .
C12 C13 C14 108.8(7) . .
C12 C13 Fe2 70.8(5) . .
C14 C13 Fe2 69.0(5) . .
C15 C14 C13 107.4(7) . .
C15 C14 Fe2 70.8(4) . .
C13 C14 Fe2 70.0(5) . .
C14 C15 C11 107.0(7) . .
C14 C15 Fe2 68.4(5) . .
C11 C15 Fe2 68.9(5) . .
C20 C16 C17 107.8(7) . .
C20 C16 Fe2 68.8(5) . .
C17 C16 Fe2 70.2(5) . .
C18 C17 C16 108.0(6) . .
C18 C17 Se4 123.7(6) . .
C16 C17 Se4 127.5(6) . .
C18 C17 Fe2 69.9(4) . .
C16 C17 Fe2 68.9(5) . .
Se4 C17 Fe2 134.5(4) . .
C19 C18 C17 107.5(7) . .
C19 C18 Fe2 69.0(5) . .
C17 C18 Fe2 69.7(5) . .
C18 C19 C20 109.0(6) . .
C18 C19 Fe2 70.8(4) . .
C20 C19 Fe2 68.8(5) . .
C16 C20 C19 107.6(6) . .
C16 C20 Fe2 70.4(5) . .
C19 C20 Fe2 70.2(5) . .
C26 C21 C22 118.2(8) . .
C26 C21 P1 124.5(8) . .
C22 C21 P1 117.2(7) . .
C23 C22 C21 121.5(9) . .
C24 C23 C22 119.6(10) . .
C23 C24 C25 119.1(9) . .
C26 C25 C24 121.0(10) . .
C21 C26 C25 120.4(10) . .
C28 C27 C32 117.8(8) . .
C28 C27 P1 123.4(7) . .
C32 C27 P1 118.8(6) . .
C27 C28 C29 121.8(9) . .
C30 C29 C28 118.7(9) . .
C31 C30 C29 120.3(9) . .
C30 C31 C32 119.7(10) . .
C31 C32 C27 121.5(8) . .
C34 C33 P1 112.3(7) . .
C40 C35 C36 117.0(9) . .
C40 C35 P2 124.8(8) . .
C36 C35 P2 118.2(7) . .
C37 C36 C35 120.7(9) . .
C38 C37 C36 121.3(11) . .
C37 C38 C39 120.0(12) . .
C38 C39 C40 120.1(11) . .
C35 C40 C39 121.0(10) . .
C46 C41 C42 119.4(8) . .
C46 C41 P2 118.0(6) . .
C42 C41 P2 122.5(7) . .
C41 C42 C43 118.9(9) . .
C44 C43 C42 120.2(8) . .
C43 C44 C45 121.2(9) . .
C46 C45 C44 117.9(9) . .
C41 C46 C45 122.3(8) . .
C48 C47 P2 114.0(6) . .
C54 C49 C50 118.1(9) . .
C54 C49 P3 117.5(7) . .
C50 C49 P3 124.2(7) . .
C49 C50 C51 120.8(10) . .
C50 C51 C52 120.2(10) . .
C53 C52 C51 118.2(10) . .
C52 C53 C54 121.7(11) . .
C53 C54 C49 120.9(9) . .
C56 C55 C60 118.7(9) . .
C56 C55 P3 121.9(8) . .
C60 C55 P3 118.9(7) . .
C57 C56 C55 118.8(10) . .
C58 C57 C56 121.7(11) . .
C59 C58 C57 119.9(12) . .
C58 C59 C60 121.3(12) . .
C59 C60 C55 119.5(10) . .
C62 C61 P3 118.5(6) . .
C64 C63 C68 118.0(9) . .
C64 C63 P4 125.1(7) . .
C68 C63 P4 116.9(7) . .
C63 C64 C65 121.2(10) . .
C66 C65 C64 120.6(11) . .
C65 C66 C67 118.6(10) . .
C68 C67 C66 120.8(11) . .
C67 C68 C63 120.7(10) . .
C70 C69 C74 117.7(9) . .
C70 C69 P4 120.6(8) . .
C74 C69 P4 121.6(7) . .
C69 C70 C71 122.5(10) . .
C70 C71 C72 119.1(10) . .
C73 C72 C71 120.5(11) . .
C72 C73 C74 119.7(11) . .
C73 C74 C69 120.3(10) . .
C76 C75 P4 111.6(5) . .
C82 C77 C78 117.7(9) . .
C82 C77 P5 117.4(7) . .
C78 C77 P5 124.9(8) . .
C77 C78 C79 121.1(10) . .
C80 C79 C78 120.3(10) . .
C79 C80 C81 118.7(10) . .
C80 C81 C82 121.6(10) . .
C81 C82 C77 120.5(9) . .
C88 C83 C84 118.0(9) . .
C88 C83 P5 122.3(8) . .
C84 C83 P5 119.4(7) . .
C85 C84 C83 121.7(10) . .
C84 C85 C86 118.2(11) . .
C87 C86 C85 120.7(11) . .
C86 C87 C88 119.7(11) . .
C83 C88 C87 121.7(10) . .
C90 C89 P5 114.4(7) . .
C2S O1S C1S 105.6(14) . .
C4S C1S O1S 106.5(16) . .
O1S C2S C3S 115.2(15) . .
C2S C3S C4S 99.0(14) . .
C1S C4S C3S 112.1(16) . .
C8S O2S C6S 101.6(14) . .
C7S C5S C6S 114.0(18) . .
C5S C6S O2S 102.6(16) . .
C5S C7S C8S 112(2) . .
C7S C8S O2S 105.0(19) . .
C12S O3S C9S 107.3(16) . .
O3S C9S C10S 113.0(16) . .
C9S C10S C11S 100.8(17) . .
C10S C11S C12S 104.7(14) . .
O3S C12S C11S 107.9(15) . .
C15S O4S C16S 105(2) . .
C16S C13S C14S 97(2) . .
C15S C14S C13S 90(2) . .
C14S C15S O4S 105(2) . .
C13S C16S O4S 81(2) . .

loop_
_geom_bond_atom_site_label_1
_geom_bond_atom_site_label_2
_geom_bond_distance
_geom_bond_site_symmetry_2
Cu1 P1 2.215(3) .
Cu1 Se5 2.4223(13) .
Cu1 Se3 2.5144(15) .
Cu1 Cu2 2.6048(15) .
Cu1 Se1 2.7882(12) .
Cu1 Cu3 3.0312(13) .
Cu2 Se6 2.4051(14) 2_667
Cu2 Se5 2.4102(14) .
Cu2 Se3 2.5022(12) .
Cu2 Cu9 2.6126(15) 2_667
Cu2 Cu5 2.6626(13) .
Cu2 Cu4 2.6912(13) .
Cu2 Cu8 2.9543(13) 2_667
Cu2 Cu5 2.9795(14) 2_667
Cu3 Se5 2.3921(12) .
Cu3 Se1 2.4290(13) .
Cu3 Se2 2.4353(14) .
Cu3 Cu5 2.5958(15) .
Cu3 Cu8 2.6652(16) 2_667
Cu3 Cu6 2.6917(13) .
Cu4 P2 2.234(2) .
Cu4 Se5 2.4680(14) .
Cu4 Se7 2.5430(12) .
Cu4 Cu5 2.6895(12) .
Cu4 Se6 2.7038(14) 2_667
Cu4 Cu8 2.7202(15) .
Cu5 Se6 2.4730(11) .
Cu5 Se7 2.5633(12) .
Cu5 Se5 2.6161(12) .
Cu5 Cu9 2.6346(13) .
Cu5 Cu8 2.7074(16) .
Cu5 Cu6 2.7647(14) .
Cu5 Cu8 2.9377(13) 2_667
Cu5 Cu2 2.9795(14) 2_667
Cu6 Se6 2.4053(14) .
Cu6 Se4 2.4158(12) 2_667
Cu6 Se2 2.4200(14) .
Cu6 Cu7 2.5602(15) .
Cu6 Cu9 2.7431(15) .
Cu7 P4 2.249(2) .
Cu7 P3 2.278(2) .
Cu7 Se4 2.6074(14) 2_667
Cu7 Se2 2.6089(13) .
Cu8 Se6 2.3489(12) 2_667
Cu8 Se7 2.4224(14) .
Cu8 Cu10 2.5661(13) .
Cu8 Se1 2.5984(14) 2_667
Cu8 Cu3 2.6652(16) 2_667
Cu8 Cu5 2.9377(13) 2_667
Cu8 Cu2 2.9543(13) 2_667
Cu9 Se7 2.3877(11) .
Cu9 Se3 2.3977(13) 2_667
Cu9 Se4 2.4328(14) 2_667
Cu9 Cu2 2.6126(15) 2_667
Cu9 Cu10 3.0371(15) .
Cu10 P5 2.222(2) .
Cu10 Se7 2.4070(14) .
Cu10 Se1 2.4365(15) 2_667
Se1 C1 1.919(9) .
Se1 Cu10 2.4365(15) 2_667
Se1 Cu8 2.5984(14) 2_667
Se2 C6 1.947(8) .
Se3 C11 1.930(7) .
Se3 Cu9 2.3977(13) 2_667
Se4 C17 1.933(7) .
Se4 Cu6 2.4158(12) 2_667
Se4 Cu9 2.4328(14) 2_667
Se4 Cu7 2.6074(14) 2_667
Se6 Cu8 2.3489(12) 2_667
Se6 Cu2 2.4051(14) 2_667
Se6 Cu4 2.7038(14) 2_667
Fe1 C4 2.022(9) .
Fe1 C8 2.031(8) .
Fe1 C5 2.035(8) .
Fe1 C6 2.037(8) .
Fe1 C2 2.042(9) .
Fe1 C3 2.044(9) .
Fe1 C7 2.048(8) .
Fe1 C10 2.048(9) .
Fe1 C1 2.053(8) .
Fe1 C9 2.053(8) .
Fe2 C20 2.022(9) .
Fe2 C14 2.028(8) .
Fe2 C19 2.041(8) .
Fe2 C16 2.043(8) .
Fe2 C11 2.043(8) .
Fe2 C13 2.042(8) .
Fe2 C15 2.060(8) .
Fe2 C17 2.061(8) .
Fe2 C18 2.063(8) .
Fe2 C12 2.070(9) .
P1 C33 1.810(9) .
P1 C27 1.822(8) .
P1 C21 1.828(8) .
P2 C35 1.818(9) .
P2 C47 1.836(8) .
P2 C41 1.846(8) .
P3 C61 1.794(9) .
P3 C55 1.825(9) .
P3 C49 1.847(9) .
P4 C69 1.821(10) .
P4 C63 1.833(8) .
P4 C75 1.842(7) .
P5 C77 1.823(9) .
P5 C89 1.827(9) .
P5 C83 1.828(9) .
C1 C5 1.391(12) .
C1 C2 1.414(11) .
C2 C3 1.390(13) .
C3 C4 1.387(14) .
C4 C5 1.432(12) .
C6 C7 1.402(11) .
C6 C10 1.415(11) .
C7 C8 1.419(11) .
C8 C9 1.378(12) .
C9 C10 1.426(12) .
C11 C12 1.402(10) .
C11 C15 1.432(10) .
C12 C13 1.420(10) .
C13 C14 1.427(11) .
C14 C15 1.426(10) .
C16 C20 1.416(9) .
C16 C17 1.433(10) .
C17 C18 1.422(10) .
C18 C19 1.411(9) .
C19 C20 1.423(10) .
C21 C26 1.368(11) .
C21 C22 1.401(12) .
C22 C23 1.379(11) .
C23 C24 1.376(13) .
C24 C25 1.387(13) .
C25 C26 1.385(11) .
C27 C28 1.351(11) .
C27 C32 1.400(11) .
C28 C29 1.399(12) .
C29 C30 1.391(13) .
C30 C31 1.357(12) .
C31 C32 1.375(11) .
C33 C34 1.547(11) .
C35 C40 1.374(11) .
C35 C36 1.411(12) .
C36 C37 1.373(13) .
C37 C38 1.340(13) .
C38 C39 1.364(14) .
C39 C40 1.398(14) .
C41 C46 1.361(12) .
C41 C42 1.384(11) .
C42 C43 1.396(11) .
C43 C44 1.357(12) .
C44 C45 1.380(11) .
C45 C46 1.373(11) .
C47 C48 1.519(12) .
C49 C54 1.375(12) .
C49 C50 1.377(11) .
C50 C51 1.383(12) .
C51 C52 1.383(14) .
C52 C53 1.362(13) .
C53 C54 1.363(12) .
C55 C56 1.395(11) .
C55 C60 1.409(12) .
C56 C57 1.395(14) .
C57 C58 1.366(15) .
C58 C59 1.337(14) .
C59 C60 1.397(14) .
C61 C62 1.524(10) .
C63 C64 1.365(12) .
C63 C68 1.396(11) .
C64 C65 1.384(12) .
C65 C66 1.371(14) .
C66 C67 1.379(14) .
C67 C68 1.370(12) .
C69 C70 1.353(11) .
C69 C74 1.416(12) .
C70 C71 1.375(13) .
C71 C72 1.382(15) .
C72 C73 1.365(13) .
C73 C74 1.384(13) .
C75 C76 1.528(10) .
C77 C82 1.379(12) .
C77 C78 1.381(11) .
C78 C79 1.389(12) .
C79 C80 1.360(13) .
C80 C81 1.368(12) .
C81 C82 1.372(12) .
C83 C88 1.362(11) .
C83 C84 1.394(12) .
C84 C85 1.374(12) .
C85 C86 1.410(14) .
C86 C87 1.348(14) .
C87 C88 1.389(12) .
C89 C90 1.524(11) .
O1S C2S 1.392(16) .
O1S C1S 1.420(18) .
C1S C4S 1.410(19) .
C2S C3S 1.435(18) .
C3S C4S 1.474(19) .
O2S C8S 1.54(2) .
O2S C6S 1.585(18) .
C5S C7S 1.26(2) .
C5S C6S 1.41(2) .
C7S C8S 1.39(2) .
O3S C12S 1.358(15) .
O3S C9S 1.38(2) .
C9S C10S 1.46(2) .
C10S C11S 1.46(2) .
C11S C12S 1.547(19) .
O4S C15S 1.51(3) .
O4S C16S 1.61(3) .
C13S C16S 1.43(3) .
C13S C14S 1.66(3) .
C14S C15S 1.39(3) .
